data_2009628
loop_
_publ_author_name
'Clegg, William'
'Stanforth, Stephen P.'
'Hedley, K. Andrew'
'Raper, Eric S.'
'Creighton, James R.'

_publ_section_title
;
 <i>N</i>-[2-(2-Formylphenyl)ethyl]-2-nitroaniline
;
_journal_issue 4
_journal_name_full 'Acta Crystallographica Section C'
_journal_page_first 583
_journal_page_last 585
_journal_paper_doi 10.1107/S0108270193010972
_journal_volume 50
_journal_year 1994
_chemical_formula_sum 'C15 H14 N2 O3'
_chemical_formula_weight 270.28
_space_group_IT_number 14
_symmetry_cell_setting monoclinic
_symmetry_space_group_name_Hall '-P 2yn'
_symmetry_space_group_name_H-M 'P 1 21/n 1'
_cell_angle_alpha 90.00
_cell_angle_beta 110.92(4)
_cell_angle_gamma 90.00
_cell_formula_units_Z 4
_cell_length_a 7.413(3)
_cell_length_b 23.750(10)
_cell_length_c 7.933(3)
_cell_measurement_reflns_used 24
_cell_measurement_temperature 240.0(10)
_cell_measurement_theta_max 12.34
_cell_measurement_theta_min 11.05
_cell_volume 1304.6(10)
_computing_cell_refinement DIF4
_computing_data_collection 'DIF4 (Stoe & Cie, 1988)'
_computing_data_reduction 'local programs'
_computing_molecular_graphics SHELXTL/PC
_computing_publication_material 'local programs'
_computing_structure_refinement 'SHELXL92 (Sheldrick, 1992)'
_computing_structure_solution 'SHELXTL/PC (Sheldrick, 1990)'
_diffrn_ambient_temperature 240.0(10)
_diffrn_measurement_device 'Stoe-Siemens diffractometer'
_diffrn_measurement_method '\w/\q scans with on-line profile fitting (Clegg, 1981)'
_diffrn_radiation_monochromator graphite
_diffrn_radiation_source 'fine-focus sealed tube'
_diffrn_radiation_type MoK\a
_diffrn_radiation_wavelength 0.71073
_diffrn_reflns_av_R_equivalents 0.0000
_diffrn_reflns_av_sigmaI/netI 0.1133
_diffrn_reflns_limit_h_max 7
_diffrn_reflns_limit_h_min -7
_diffrn_reflns_limit_k_max 25
_diffrn_reflns_limit_k_min 0
_diffrn_reflns_limit_l_max 8
_diffrn_reflns_limit_l_min 0
_diffrn_reflns_number 1703
_diffrn_reflns_theta_max 22.52
_diffrn_reflns_theta_min 2.88
_diffrn_standards_decay_% 0
_diffrn_standards_interval_time 60
_diffrn_standards_number 3
_exptl_absorpt_coefficient_mu 0.097
_exptl_absorpt_correction_type none
_exptl_crystal_colour colourless
_exptl_crystal_density_diffrn 1.376
_exptl_crystal_F_000 568
_exptl_crystal_size_max 0.48
_exptl_crystal_size_mid 0.24
_exptl_crystal_size_min 0.12
_refine_diff_density_max 0.350
_refine_diff_density_min -0.221
_refine_ls_extinction_method none
_refine_ls_goodness_of_fit_all 1.033
_refine_ls_goodness_of_fit_obs 1.217
_refine_ls_matrix_type full
_refine_ls_number_parameters 181
_refine_ls_number_reflns 1703
_refine_ls_number_restraints 0
_refine_ls_restrained_S_all 1.033
_refine_ls_restrained_S_obs 1.217
_refine_ls_R_factor_all 0.1892
_refine_ls_R_factor_obs 0.0637
_refine_ls_shift/esd_max 0.000
_refine_ls_shift/esd_mean 0.000
_refine_ls_structure_factor_coef Fsqd
_refine_ls_weighting_scheme
;calc w = 1/[\s^2^(Fo^2^) + (0.0738P)^2^ + 1.3224P] where P = (Fo^2^ +
 2Fc^2^)/3
;
_refine_ls_wR_factor_all 0.2068
_refine_ls_wR_factor_obs 0.1443
_reflns_number_observed 700
_reflns_number_total 1703
_reflns_observed_criterion >2sigma(I)
_cod_data_source_file hu1068.cif
_cod_data_source_block polyken1
_cod_original_cell_volume 1304.6(9)
_cod_original_sg_symbol_H-M 'P 21/n'
_cod_database_code 2009628

loop_
_symmetry_equiv_pos_as_xyz
'x, y, z'
'-x+1/2, y+1/2, -z+1/2'
'-x, -y, -z'
'x-1/2, -y-1/2, z-1/2'

loop_
_atom_site_aniso_label
_atom_site_aniso_U_11
_atom_site_aniso_U_22
_atom_site_aniso_U_33
_atom_site_aniso_U_12
_atom_site_aniso_U_13
_atom_site_aniso_U_23
O1 0.090(4) 0.082(4) 0.043(3) 0.006(3) 0.027(3) 0.005(3)
C2 0.065(6) 0.048(5) 0.041(5) 0.004(4) 0.010(4) 0.005(4)
C3 0.034(4) 0.028(4) 0.025(4) -0.002(3) 0.000(3) -0.001(3)
C4 0.028(4) 0.028(4) 0.051(5) 0.003(3) 0.005(3) -0.007(4)
C5 0.057(5) 0.041(5) 0.051(5) -0.011(4) 0.031(4) -0.013(4)
C6 0.055(5) 0.046(5) 0.033(4) -0.002(4) 0.010(4) -0.002(4)
C7 0.042(4) 0.029(4) 0.047(5) 0.002(3) 0.005(4) 0.000(4)
C8 0.026(4) 0.032(4) 0.030(4) -0.010(3) 0.007(3) -0.004(3)
C9 0.030(4) 0.039(4) 0.058(5) -0.006(3) 0.014(3) -0.009(4)
C10 0.048(5) 0.040(5) 0.089(6) 0.002(4) 0.037(4) -0.014(4)
N11 0.043(4) 0.047(4) 0.066(5) 0.002(3) 0.013(3) 0.010(3)
C12 0.020(4) 0.034(4) 0.034(4) -0.001(3) 0.004(3) -0.003(3)
C13 0.050(5) 0.065(6) 0.040(5) -0.024(4) 0.012(4) -0.014(4)
C14 0.043(5) 0.044(5) 0.049(5) 0.005(4) 0.005(4) 0.003(4)
C15 0.053(5) 0.051(5) 0.060(6) -0.008(4) 0.000(5) 0.002(5)
C16 0.037(5) 0.063(6) 0.098(8) -0.011(4) 0.026(5) -0.045(5)
C17 0.028(4) 0.060(5) 0.050(5) -0.014(4) 0.016(4) -0.013(4)
N18 0.055(5) 0.085(6) 0.050(5) -0.022(4) 0.026(4) -0.015(4)
O19 0.062(4) 0.128(6) 0.060(4) 0.017(4) 0.022(3) 0.032(4)
O20 0.115(6) 0.145(6) 0.070(5) -0.011(5) 0.059(4) -0.025(4)

loop_
_atom_site_label
_atom_site_fract_x
_atom_site_fract_y
_atom_site_fract_z
_atom_site_U_iso_or_equiv
_atom_site_thermal_displace_type
_atom_site_calc_flag
_atom_site_refinement_flags
_atom_site_occupancy
_atom_site_disorder_group
_atom_site_type_symbol
O1 0.0594(8) 0.2856(2) 1.0711(7) 0.070(4) Uani d . 1 . O
C2 0.1376(11) 0.2780(3) 0.9634(10) 0.054(6) Uani d . 1 . C
H2 0.2387(11) 0.2523(3) 0.9961(10) 0.064 Uiso calc R 1 . H
C3 0.0910(8) 0.3050(2) 0.7864(8) 0.031(4) Uani d . 1 . C
C4 0.1869(9) 0.2844(3) 0.6747(9) 0.038(4) Uani d . 1 . C
H4 0.2769(9) 0.2557(3) 0.7173(9) 0.046 Uiso calc R 1 . H
C5 0.1524(10) 0.3052(3) 0.5071(10) 0.046(5) Uani d . 1 . C
H5 0.2180(10) 0.2909(3) 0.4361(10) 0.055 Uiso calc R 1 . H
C6 0.0194(10) 0.3475(3) 0.4434(9) 0.046(5) Uani d . 1 . C
H6 -0.0072(10) 0.3616(3) 0.3277(9) 0.055 Uiso calc R 1 . H
C7 -0.0735(9) 0.3688(3) 0.5493(9) 0.042(4) Uani d . 1 . C
H7 -0.1626(9) 0.3976(3) 0.5037(9) 0.050 Uiso calc R 1 . H
C8 -0.0406(8) 0.3492(3) 0.7232(8) 0.030(4) Uani d . 1 . C
C9 -0.1484(9) 0.3762(3) 0.8323(9) 0.043(4) Uani d . 1 . C
H9A -0.1814(9) 0.4151(3) 0.7917(9) 0.051 Uiso calc R 1 . H
H9B -0.0647(9) 0.3771(3) 0.9599(9) 0.051 Uiso calc R 1 . H
C10 -0.3331(10) 0.3437(3) 0.8124(11) 0.055(5) Uani d . 1 . C
H10A -0.4210(10) 0.3454(3) 0.6864(11) 0.066 Uiso calc R 1 . H
H10B -0.3009(10) 0.3041(3) 0.8430(11) 0.066 Uiso calc R 1 . H
N11 -0.4325(8) 0.3667(2) 0.9305(8) 0.054(4) Uani d . 1 . N
H11 -0.4094(8) 0.3508(2) 1.0376(8) 0.065 Uiso calc R 1 . H
C12 -0.5555(8) 0.4105(3) 0.8833(8) 0.031(4) Uani d . 1 . C
C13 -0.5972(10) 0.4366(3) 0.7130(9) 0.053(5) Uani d . 1 . C
H13 -0.5384(10) 0.4234(3) 0.6349(9) 0.064 Uiso calc R 1 . H
C14 -0.7289(10) 0.4832(3) 0.6594(10) 0.048(5) Uani d . 1 . C
H14 -0.7545(10) 0.5002(3) 0.5477(10) 0.058 Uiso calc R 1 . H
C15 -0.8165(11) 0.5024(3) 0.7732(12) 0.060(5) Uani d . 1 . C
H15 -0.9050(11) 0.5318(3) 0.7365(12) 0.072 Uiso calc R 1 . H
C16 -0.7764(11) 0.4792(3) 0.9400(13) 0.065(5) Uani d . 1 . C
H16 -0.8333(11) 0.4934(3) 1.0183(13) 0.078 Uiso calc R 1 . H
C17 -0.6493(9) 0.4341(3) 0.9910(9) 0.045(4) Uani d . 1 . C
N18 -0.6218(10) 0.4107(3) 1.1711(9) 0.061(5) Uani d . 1 . N
O19 -0.5103(9) 0.3696(3) 1.2222(7) 0.083(4) Uani d . 1 . O
O20 -0.7042(10) 0.4322(3) 1.2610(8) 0.103(6) Uani d . 1 . O

loop_
_atom_type_symbol
_atom_type_description
_atom_type_scat_dispersion_real
_atom_type_scat_dispersion_imag
_atom_type_scat_source
C C 0.0033 0.0016 'International Tables for Crystallography Vol C Tables 4.2.6.8 and 6.1.1.4'
H H 0.0000 0.0000 'International Tables for Crystallography Vol C Tables 4.2.6.8 and 6.1.1.4'
N N 0.0061 0.0033 'International Tables for Crystallography Vol C Tables 4.2.6.8 and 6.1.1.4'
O O 0.0106 0.0060 'International Tables for Crystallography Vol C Tables 4.2.6.8 and 6.1.1.4'

loop_
_geom_angle_atom_site_label_1
_geom_angle_atom_site_label_2
_geom_angle_atom_site_label_3
_geom_angle
_geom_angle_publ_flag
O1 C2 C3 127.3(7) yes
C8 C3 C4 118.6(6) yes
C8 C3 C2 124.5(6) yes
C4 C3 C2 116.9(6) yes
C5 C4 C3 122.1(6) yes
C4 C5 C6 119.2(7) yes
C7 C6 C5 120.0(7) yes
C6 C7 C8 122.7(6) yes
C7 C8 C3 117.3(6) yes
C7 C8 C9 118.9(6) yes
C3 C8 C9 123.7(6) yes
C8 C9 C10 111.3(5) yes
N11 C10 C9 112.1(5) yes
C12 N11 C10 123.2(6) yes
N11 C12 C17 125.2(7) yes
N11 C12 C13 120.0(6) yes
C17 C12 C13 114.8(6) yes
C12 C13 C14 120.9(7) yes
C15 C14 C13 119.7(7) yes
C16 C15 C14 121.1(8) yes
C15 C16 C17 119.0(8) yes
C16 C17 C12 124.5(7) yes
C16 C17 N18 114.6(7) yes
C12 C17 N18 120.9(7) yes
O20 N18 O19 123.7(8) yes
O20 N18 C17 119.3(8) yes
O19 N18 C17 117.0(6) yes

loop_
_geom_bond_atom_site_label_1
_geom_bond_atom_site_label_2
_geom_bond_site_symmetry_2
_geom_bond_distance
_geom_bond_publ_flag
O1 C2 . 1.205(8) yes
C2 C3 . 1.467(9) yes
C3 C8 . 1.399(8) yes
C3 C4 . 1.407(8) yes
C4 C5 . 1.354(9) yes
C5 C6 . 1.372(9) yes
C6 C7 . 1.360(9) yes
C7 C8 . 1.392(8) yes
C8 C9 . 1.514(8) yes
C9 C10 . 1.530(8) yes
C10 N11 . 1.487(8) yes
N11 C12 . 1.344(8) yes
C12 C17 . 1.398(9) yes
C12 C13 . 1.417(9) yes
C13 C14 . 1.436(9) yes
C14 C15 . 1.365(9) yes
C15 C16 . 1.364(11) yes
C16 C17 . 1.387(10) yes
C17 N18 . 1.477(9) yes
N18 O20 . 1.205(7) yes
N18 O19 . 1.250(8) yes

loop_
_cod_related_entry_id
_cod_related_entry_database
_cod_related_entry_code
1 ChemSpider 21139487
